data_8101249
loop_
_publ_author_name
'Kempe, Rhett'

_publ_section_title
;
Crystal structure of bis(diethyloxy-<i>O</i>-dilithium) hexakis(\m~2~-
dimethylamido)zirconate, C~20~H~56~Li~2~N~6~O~2~Zr
;
_journal_issue 2
_journal_name_full 'Zeitschrift f\"ur Kristallographie - New Crystal Structures'
_journal_page_first 275
_journal_page_last 276
_journal_volume 215
_journal_year 2000
_chemical_formula_sum 'C20 H56 Li2 N6 O2 Zr'
_chemical_formula_weight 517.81
_space_group_IT_number 2
_symmetry_cell_setting triclinic
_symmetry_space_group_name_Hall '-P 1'
_symmetry_space_group_name_H-M 'P -1'
_cell_angle_alpha 94.42(2)
_cell_angle_beta 111.02(2)
_cell_angle_gamma 93.12(2)
_cell_formula_units_Z 2
_cell_length_a 10.051(2)
_cell_length_b 12.187(2)
_cell_length_c 13.152(2)
_cell_measurement_temperature 200(2)
_cell_volume 1493.5(4)
_diffrn_ambient_temperature 200(2)
_exptl_crystal_density_diffrn 1.151
_refine_ls_R_factor_obs 0.0335
_refine_ls_wR_factor_obs 0.0492
_cod_database_code 8101249

loop_
_symmetry_equiv_pos_as_xyz
'x, y, z'
'-x, -y, -z'

loop_
_atom_site_aniso_label
_atom_site_aniso_U_11
_atom_site_aniso_U_22
_atom_site_aniso_U_33
_atom_site_aniso_U_23
_atom_site_aniso_U_13
_atom_site_aniso_U_12
C1 0.083(5) 0.063(4) 0.071(4) 0.008(4) 0.047(4) -0.006(3)
C2 0.071(5) 0.078(5) 0.197(11) 0.033(6) 0.085(7) 0.022(4)
C3 0.058(4) 0.042(3) 0.042(3) 0.004(3) 0.007(3) -0.003(3)
C4 0.077(5) 0.044(4) 0.117(6) -0.004(4) 0.057(4) 0.000(3)
C5 0.038(3) 0.035(3) 0.045(3) -0.001(3) 0.025(2) 0.006(2)
C6 0.041(3) 0.042(3) 0.032(3) 0.002(3) 0.015(2) -0.001(2)
C7 0.034(3) 0.045(3) 0.038(3) 0.007(3) 0.006(2) 0.005(2)
C8 0.048(3) 0.037(3) 0.028(3) -0.001(2) 0.008(2) -0.003(2)
C9 0.040(3) 0.031(3) 0.036(3) 0.001(2) 0.013(2) 0.005(2)
C10 0.046(3) 0.032(3) 0.039(3) 0.008(3) 0.013(2) 0.005(2)
C11 0.033(3) 0.041(3) 0.042(3) 0.017(3) 0.012(2) 0.008(2)
C12 0.038(3) 0.033(3) 0.055(4) 0.005(3) 0.019(3) 0.005(2)
C13 0.031(4) 0.092(5) 0.074(5) 0.037(4) -0.011(3) -0.017(3)
C14 0.058(4) 0.072(5) 0.116(6) 0.021(4) 0.048(4) 0.008(4)
C15 0.119(6) 0.055(4) 0.110(6) 0.010(5) 0.066(5) -0.003(4)
C16 0.101(6) 0.109(7) 0.089(6) -0.023(6) 0.054(5) -0.020(5)
C17 0.073(4) 0.033(3) 0.029(3) -0.003(2) 0.021(3) -0.005(3)
C18 0.065(4) 0.044(3) 0.056(4) -0.005(3) 0.037(3) -0.008(3)
C19 0.048(3) 0.044(3) 0.041(3) -0.003(3) 0.006(3) -0.002(3)
C20 0.036(3) 0.043(3) 0.054(3) 0.013(3) 0.005(2) 0.009(3)
Li1 0.063(9) 0.022(6) 0.036(7) -0.007(6) 0.022(7) -0.026(6)
Li2 0.015(6) 0.042(7) 0.052(8) 0.009(6) 0.012(6) 0.005(5)
N1 0.030(3) 0.025(3) 0.019(2) -0.005(2) 0.007(2) 0.003(2)
N2 0.026(2) 0.023(2) 0.019(3) 0.002(2) 0.005(2) 0.005(2)
N3 0.024(3) 0.025(2) 0.023(2) 0.004(2) 0.009(2) 0.008(2)
N4 0.020(3) 0.028(2) 0.030(3) -0.005(2) 0.004(2) 0.002(2)
N5 0.038(3) 0.017(2) 0.013(2) -0.005(2) 0.009(2) 0.003(2)
N6 0.033(3) 0.027(2) 0.027(3) 0.001(2) 0.017(2) 0.003(2)
O1 0.050(3) 0.036(3) 0.048(3) -0.001(2) 0.025(2) -0.014(2)
O2 0.047(3) 0.036(3) 0.080(4) 0.009(3) 0.029(3) -0.006(2)
Zr1 0.0185(5) 0.0161(5) 0.0166(5) 0.0014(4) 0.0061(4) 0.0008(4)
Zr2 0.0235(6) 0.0180(5) 0.0156(5) -0.0003(4) 0.0057(4) 0.0015(4)

loop_
_atom_site_label
_atom_site_type_symbol
_atom_site_fract_x
_atom_site_fract_y
_atom_site_fract_z
_atom_site_U_iso_or_equiv
_atom_site_thermal_displace_type
_atom_site_occupancy
_atom_site_calc_flag
_atom_site_refinement_flags
_atom_site_disorder_group
C1 C 1.6402(6) -0.3145(4) 1.0815(5) 0.068(2) Uani 1 d . 1
H1A H 1.7115(6) -0.2985(4) 1.1569(5) 0.081 Uiso 1 calc R 1
H1B H 1.5985(6) -0.3917(4) 1.0731(5) 0.081 Uiso 1 calc R 1
C2 C 1.5290(8) -0.2414(6) 1.0662(8) 0.104(3) Uani 1 d . 1
H2A H 1.4839(8) -0.2516(6) 1.1201(8) 0.155 Uiso 1 calc R 1
H2B H 1.4571(8) -0.2579(6) 0.9922(8) 0.155 Uiso 1 calc R 1
H2C H 1.5700(8) -0.1648(6) 1.0760(8) 0.155 Uiso 1 calc R 1
C3 C 1.6598(5) -0.3834(4) 0.9118(4) 0.0510(14) Uani 1 d . 1
H3A H 1.6866(5) -0.3549(4) 0.8527(4) 0.061 Uiso 1 calc R 1
H3B H 1.5540(5) -0.3931(4) 0.8855(4) 0.061 Uiso 1 calc R 1
C4 C 1.7167(7) -0.4929(5) 0.9333(7) 0.074(2) Uani 1 d . 1
H4A H 1.6777(7) -0.5437(5) 0.8660(7) 0.111 Uiso 1 calc R 1
H4B H 1.6886(7) -0.5227(5) 0.9905(7) 0.111 Uiso 1 calc R 1
H4C H 1.8213(7) -0.4844(5) 0.9576(7) 0.111 Uiso 1 calc R 1
C5 C 2.2261(4) -0.0725(3) 0.8925(4) 0.0368(12) Uani 1 d . 1
H5A H 2.2514(4) -0.1080(3) 0.9606(4) 0.055 Uiso 1 calc R 1
H5B H 2.3131(4) -0.0381(3) 0.8866(4) 0.055 Uiso 1 calc R 1
H5C H 2.1794(4) -0.1281(3) 0.8299(4) 0.055 Uiso 1 calc R 1
C6 C 2.0943(5) 0.0621(4) 0.7910(4) 0.0380(12) Uani 1 d . 1
H6A H 2.0288(5) 0.1192(4) 0.7892(4) 0.057 Uiso 1 calc R 1
H6B H 2.0486(5) 0.0054(4) 0.7291(4) 0.057 Uiso 1 calc R 1
H6C H 2.1823(5) 0.0955(4) 0.7858(4) 0.057 Uiso 1 calc R 1
C7 C 1.6562(5) -0.0709(4) 0.8521(4) 0.0405(12) Uani 1 d . 1
H7A H 1.6479(5) -0.0409(4) 0.9206(4) 0.061 Uiso 1 calc R 1
H7B H 1.5987(5) -0.1421(4) 0.8264(4) 0.061 Uiso 1 calc R 1
H7C H 1.6215(5) -0.0193(4) 0.7967(4) 0.061 Uiso 1 calc R 1
C8 C 1.8107(5) -0.1306(4) 0.7673(3) 0.0399(12) Uani 1 d . 1
H8A H 1.9100(5) -0.1422(4) 0.7768(3) 0.060 Uiso 1 calc R 1
H8B H 1.7745(5) -0.0784(4) 0.7128(3) 0.060 Uiso 1 calc R 1
H8C H 1.7517(5) -0.2012(4) 0.7424(3) 0.060 Uiso 1 calc R 1
C9 C 2.0759(5) -0.7358(4) 0.4217(4) 0.0363(12) Uani 1 d . 1
H9A H 2.0449(5) -0.6969(4) 0.3558(4) 0.054 Uiso 1 calc R 1
H9B H 2.0294(5) -0.8113(4) 0.4043(4) 0.054 Uiso 1 calc R 1
H9C H 2.1800(5) -0.7383(4) 0.4483(4) 0.054 Uiso 1 calc R 1
C10 C 2.0855(5) -0.7405(4) 0.6016(4) 0.0394(12) Uani 1 d . 1
H10A H 2.0607(5) -0.7041(4) 0.6607(4) 0.059 Uiso 1 calc R 1
H10B H 2.1895(5) -0.7429(4) 0.6262(4) 0.059 Uiso 1 calc R 1
H10C H 2.0390(5) -0.8159(4) 0.5822(4) 0.059 Uiso 1 calc R 1
C11 C 2.1697(5) -0.1814(4) 1.1470(4) 0.0382(12) Uani 1 d . 1
H11A H 2.1841(5) -0.1150(4) 1.1982(4) 0.057 Uiso 1 calc R 1
H11B H 2.2584(5) -0.1923(4) 1.1341(4) 0.057 Uiso 1 calc R 1
H11C H 2.1434(5) -0.2457(4) 1.1784(4) 0.057 Uiso 1 calc R 1
C12 C 2.0396(5) -0.2684(4) 0.9720(4) 0.0412(13) Uani 1 d . 1
H12A H 1.9635(5) -0.2627(4) 0.9013(4) 0.062 Uiso 1 calc R 1
H12B H 2.0146(5) -0.3318(4) 1.0052(4) 0.062 Uiso 1 calc R 1
H12C H 2.1297(5) -0.2783(4) 0.9610(4) 0.062 Uiso 1 calc R 1
C13 C 1.5513(6) -0.7717(5) 0.5046(5) 0.073(2) Uani 1 d . 1
H13A H 1.4845(6) -0.8267(5) 0.4472(5) 0.088 Uiso 1 calc R 1
H13B H 1.5317(6) -0.6976(5) 0.4797(5) 0.088 Uiso 1 calc R 1
C14 C 1.5223(7) -0.7778(5) 0.6059(6) 0.077(2) Uani 1 d . 1
H14A H 1.4226(7) -0.7638(5) 0.5922(6) 0.116 Uiso 1 calc R 1
H14B H 1.5861(7) -0.7223(5) 0.6628(6) 0.116 Uiso 1 calc R 1
H14C H 1.5389(7) -0.8516(5) 0.6303(6) 0.116 Uiso 1 calc R 1
C15 C 1.7244(7) -0.9071(5) 0.5179(6) 0.088(2) Uani 1 d . 1
H15A H 1.8144(7) -0.9138(5) 0.5800(6) 0.106 Uiso 1 calc R 1
H15B H 1.6463(7) -0.9504(5) 0.5303(6) 0.106 Uiso 1 calc R 1
C16 C 1.7371(9) -0.9519(7) 0.4197(7) 0.097(3) Uani 1 d . 1
H16A H 1.7570(9) -1.0295(7) 0.4250(7) 0.146 Uiso 1 calc R 1
H16B H 1.8157(9) -0.9103(7) 0.4079(7) 0.146 Uiso 1 calc R 1
H16C H 1.6476(9) -0.9469(7) 0.3581(7) 0.146 Uiso 1 calc R 1
C17 C 1.9809(5) -0.4810(4) 0.2548(3) 0.0456(13) Uani 1 d . 1
H17A H 1.8859(5) -0.4668(4) 0.2549(3) 0.068 Uiso 1 calc R 1
H17B H 1.9761(5) -0.5544(4) 0.2168(3) 0.068 Uiso 1 calc R 1
H17C H 2.0127(5) -0.4249(4) 0.2169(3) 0.068 Uiso 1 calc R 1
C18 C 2.2198(5) -0.4980(4) 0.3615(4) 0.0518(14) Uani 1 d . 1
H18A H 2.2911(5) -0.4957(4) 0.4358(4) 0.078 Uiso 1 calc R 1
H18B H 2.2490(5) -0.4417(4) 0.3225(4) 0.078 Uiso 1 calc R 1
H18C H 2.2124(5) -0.5712(4) 0.3224(4) 0.078 Uiso 1 calc R 1
C19 C 1.7327(5) -0.6512(4) 0.3031(4) 0.0477(13) Uani 1 d . 1
H19A H 1.8052(5) -0.7045(4) 0.3182(4) 0.072 Uiso 1 calc R 1
H19B H 1.7198(5) -0.6229(4) 0.2327(4) 0.072 Uiso 1 calc R 1
H19C H 1.6418(5) -0.6876(4) 0.3001(4) 0.072 Uiso 1 calc R 1
C20 C 1.6664(5) -0.4842(4) 0.3618(4) 0.0469(13) Uani 1 d . 1
H20A H 1.6935(5) -0.4212(4) 0.4183(4) 0.070 Uiso 1 calc R 1
H20B H 1.5762(5) -0.5225(4) 0.3582(4) 0.070 Uiso 1 calc R 1
H20C H 1.6542(5) -0.4578(4) 0.2907(4) 0.070 Uiso 1 calc R 1
Li1 Li 1.8292(12) -0.1710(8) 1.0113(9) 0.041(3) Uani 1 d . 2
Li2 Li 1.8276(10) -0.6715(9) 0.5166(9) 0.036(3) Uani 1 d . 2
N1 N 1.8046(5) -0.0864(3) 0.8706(4) 0.0257(12) Uani 1 d . .
N2 N 2.0559(4) -0.1681(4) 1.0440(3) 0.0234(12) Uani 1 d . .
N3 N 2.1289(4) 0.0115(3) 0.8934(3) 0.0238(11) Uani 1 d . .
N4 N 1.7787(5) -0.5606(4) 0.3889(4) 0.0279(12) Uani 1 d . .
N5 N 2.0365(5) -0.6784(4) 0.5055(3) 0.0231(11) Uani 1 d . .
N6 N 2.0817(5) -0.4764(4) 0.3672(3) 0.0271(12) Uani 1 d . .
O1 O 1.7106(5) -0.3037(3) 1.0051(4) 0.0436(12) Uani 1 d . .
O2 O 1.6946(5) -0.7911(4) 0.5155(4) 0.0528(14) Uani 1 d . .
Zr1 Zr 2.0000 0.0000 1.0000 0.0172(2) Uani 1 d S .
Zr2 Zr 2.0000 -0.5000 0.5000 0.0196(2) Uani 1 d S .

loop_
_geom_bond_atom_site_label_1
_geom_bond_atom_site_label_2
_geom_bond_distance
_geom_bond_site_symmetry_2
_geom_bond_publ_flag
C1 O1 1.431(6) . ?
C1 C2 1.434(8) . ?
C3 O1 1.423(6) . ?
C3 C4 1.488(7) . ?
C5 N3 1.456(5) . ?
C6 N3 1.459(5) . ?
C7 N1 1.447(5) . ?
C8 N1 1.446(6) . ?
C9 N5 1.444(6) . ?
C10 N5 1.468(5) . ?
C11 N2 1.454(5) . ?
C12 N2 1.450(6) . ?
C13 O2 1.430(7) . ?
C13 C14 1.469(8) . ?
C15 C16 1.415(9) . ?
C15 O2 1.462(7) . ?
C17 N6 1.458(6) . ?
C18 N6 1.453(6) . ?
C19 N4 1.444(6) . ?
C20 N4 1.464(6) . ?
Li1 O1 1.935(10) . ?
Li1 N1 2.131(11) . ?
Li1 N2 2.159(12) . ?
Li1 N3 2.164(11) 2_957 ?
Li1 Zr1 2.674(9) . ?
Li2 O2 1.918(10) . ?
Li2 N5 2.162(10) . ?
Li2 N4 2.172(11) . ?
Li2 N6 2.193(12) 2_946 ?
Li2 Zr2 2.714(10) . ?
N1 Zr1 2.228(5) . ?
N2 Zr1 2.219(4) . ?
N3 Li1 2.164(11) 2_957 ?
N3 Zr1 2.231(4) . ?
N4 Zr2 2.225(4) . ?
N5 Zr2 2.227(4) . ?
N6 Li2 2.194(12) 2_946 ?
N6 Zr2 2.211(4) . ?
Zr1 N2 2.219(4) 2_957 ?
Zr1 N1 2.227(5) 2_957 ?
Zr1 N3 2.231(4) 2_957 ?
Zr1 Li1 2.674(9) 2_957 ?
Zr2 N6 2.211(4) 2_946 ?
Zr2 N4 2.225(4) 2_946 ?
Zr2 N5 2.227(4) 2_946 ?
Zr2 Li2 2.714(10) 2_946 ?
